data_1544030
loop_
_publ_author_name
'Moriguchi, Tetsuji'
'Yakeya, Daisuke'
'Jalli, Venkataprasad'
'Tsuge, Akihiko'

_publ_section_title
;
 Bis[3,11-dithiatricyclo[11.3.1.15,9]octadeca-1(17),5,7,9(18),13,15-hexaen-7-yl]-1,3-butadiyne
;
_journal_coeditor_code HB4071
_journal_issue 9
_journal_name_full IUCrData
_journal_paper_doi 10.1107/S241431461601378X
_journal_volume 1
_journal_year 2016
_chemical_formula_iupac 'C36 H30 S4'
_chemical_formula_moiety 'C36 H30 S4'
_chemical_formula_sum 'C36 H30 S4'
_chemical_formula_weight 590.84
_chemical_name_common
;
1,4-[4-(9,17-Dithia[3.3]metacyclophane)]-1,3-butadiyne
;
_chemical_name_systematic Bis[3,11-dithiatricyclo[11.3.1.1^5,9^]octadeca-1(17),5,7,9(18),13,15-hexaen-7-yl]-1,3-butadiyne
_space_group_crystal_system orthorhombic
_space_group_IT_number 61
_space_group_name_Hall '-P 2ac 2ab'
_space_group_name_H-M_alt 'P b c a'
_symmetry_space_group_name_Hall '-P 2ac 2ab'
_symmetry_space_group_name_H-M 'P b c a'
_atom_sites_solution_hydrogens geom
_cell_angle_alpha 90
_cell_angle_beta 90
_cell_angle_gamma 90
_cell_formula_units_Z 4
_cell_length_a 8.717(3)
_cell_length_b 16.325(5)
_cell_length_c 21.043(7)
_cell_measurement_reflns_used 12443
_cell_measurement_temperature 90.(2)
_cell_measurement_theta_max 25.02
_cell_measurement_theta_min 1.94
_cell_volume 2994.5(17)
_computing_cell_refinement
;
SAINT (Bruker, 2009)
;
_computing_data_collection
;
APEX2 (Bruker, 2009)
;
_computing_data_reduction
;
SAINT (Bruker, 2009)
;
_computing_molecular_graphics
;
Mercury (Macrae <i>et al.</i>,  2008)
;
_computing_publication_material
;
SHELXL2014/7 (Sheldrick, 2015)
;
_computing_structure_refinement
;
SHELXL2014/7 (Sheldrick, 2015)
;
_computing_structure_solution
;
SHELXS2014/7 (Sheldrick, 2008)
;
_diffrn_ambient_temperature 90.(2)
_diffrn_detector_area_resol_mean 8.333
_diffrn_measured_fraction_theta_full 0.998
_diffrn_measured_fraction_theta_max 0.998
_diffrn_measurement_device_type 'Bruker APEXII CCD'
_diffrn_measurement_method \w
_diffrn_radiation_monochromator graphite
_diffrn_radiation_type MoK\a
_diffrn_radiation_wavelength 0.71073
_diffrn_reflns_av_R_equivalents 0.0414
_diffrn_reflns_limit_h_max 6
_diffrn_reflns_limit_h_min -10
_diffrn_reflns_limit_k_max 19
_diffrn_reflns_limit_k_min -19
_diffrn_reflns_limit_l_max 25
_diffrn_reflns_limit_l_min -24
_diffrn_reflns_number 12443
_diffrn_reflns_theta_full 25.02
_diffrn_reflns_theta_max 25.02
_diffrn_reflns_theta_min 1.94
_exptl_absorpt_coefficient_mu 0.342
_exptl_absorpt_correction_T_max 0.934
_exptl_absorpt_correction_T_min 0.659
_exptl_absorpt_correction_type multi-scan
_exptl_absorpt_process_details
;
(SADABS; Bruker, 2009)
;
_exptl_crystal_colour yellow
_exptl_crystal_density_diffrn 1.311
_exptl_crystal_density_method 'not measured'
_exptl_crystal_description prism
_exptl_crystal_F_000 1240
_exptl_crystal_size_max 0.35
_exptl_crystal_size_mid 0.25
_exptl_crystal_size_min 0.20
_refine_diff_density_max 0.369
_refine_diff_density_min -0.222
_refine_ls_extinction_method none
_refine_ls_goodness_of_fit_ref 1.156
_refine_ls_hydrogen_treatment constr
_refine_ls_matrix_type full
_refine_ls_number_parameters 181
_refine_ls_number_reflns 2641
_refine_ls_number_restraints 0
_refine_ls_restrained_S_all 1.156
_refine_ls_R_factor_all 0.0568
_refine_ls_R_factor_gt 0.0433
_refine_ls_shift/su_max 0.001
_refine_ls_shift/su_mean 0.000
_refine_ls_structure_factor_coef Fsqd
_refine_ls_weighting_details 'w=1/[\s^2^(Fo^2^)+(0.0640P)^2^+2.2214P] where P=(Fo^2^+2Fc^2^)/3'
_refine_ls_weighting_scheme calc
_refine_ls_wR_factor_gt 0.1125
_refine_ls_wR_factor_ref 0.1298
_reflns_number_gt 2172
_reflns_number_total 2641
_reflns_threshold_expression 'I > 2\s(I)'
_cod_data_source_file hb4071sup1.cif
_cod_data_source_block I
_cod_database_code 1544030

loop_
_space_group_symop_operation_xyz
'x, y, z'
'x+1/2, -y+1/2, -z'
'-x, y+1/2, -z+1/2'
'-x+1/2, -y, z+1/2'
'-x, -y, -z'
'-x-1/2, y-1/2, z'
'x, -y-1/2, z-1/2'
'x-1/2, y, -z-1/2'

loop_
_atom_site_type_symbol
_atom_site_label
_atom_site_fract_x
_atom_site_fract_y
_atom_site_fract_z
_atom_site_U_iso_or_equiv
_atom_site_adp_type
_atom_site_calc_flag
_atom_site_occupancy
C C1 0.7566(3) 0.93934(17) 0.63894(13) 0.0272(6) Uani d 1
H H1A 0.8431 0.9633 0.6167 0.033 Uiso calc 1
H H1B 0.7974 0.9048 0.6724 0.033 Uiso calc 1
C C2 0.6688(3) 0.88566(16) 0.59271(12) 0.0232(6) Uani d 1
C C3 0.6204(3) 0.91543(16) 0.53423(12) 0.0253(6) Uani d 1
H H3 0.6481 0.968 0.5216 0.03 Uiso calc 1
C C4 0.5310(3) 0.86717(17) 0.49439(13) 0.0291(7) Uani d 1
H H4 0.4995 0.8875 0.4552 0.035 Uiso calc 1
C C5 0.4883(4) 0.78859(17) 0.51288(13) 0.0315(7) Uani d 1
H H5 0.4252 0.7573 0.4868 0.038 Uiso calc 1
C C6 0.5397(4) 0.75665(16) 0.57031(12) 0.0297(7) Uani d 1
C C7 0.6325(3) 0.80538(16) 0.60904(13) 0.0271(6) Uani d 1
H H7 0.6709 0.7836 0.6467 0.033 Uiso calc 1
C C8 0.4951(4) 0.66958(17) 0.58834(14) 0.0413(8) Uani d 1
H H8B 0.5769 0.6334 0.5746 0.05 Uiso calc 1
H H8A 0.4043 0.6551 0.5642 0.05 Uiso calc 1
C C9 0.2692(3) 0.69461(16) 0.68376(13) 0.0285(6) Uani d 1
H H9A 0.1963 0.6704 0.6544 0.034 Uiso calc 1
H H9B 0.2345 0.6827 0.7266 0.034 Uiso calc 1
C C10 0.2712(3) 0.78628(15) 0.67415(11) 0.0205(6) Uani d 1
C C11 0.1831(3) 0.82242(15) 0.62706(11) 0.0194(5) Uani d 1
H H11 0.113 0.791 0.6044 0.023 Uiso calc 1
C C12 0.1990(3) 0.90631(15) 0.61345(11) 0.0169(5) Uani d 1
C C13 0.3051(3) 0.95296(15) 0.64694(11) 0.0170(5) Uani d 1
H H13 0.3166 1.0083 0.6375 0.02 Uiso calc 1
C C14 0.3943(3) 0.91761(14) 0.69438(11) 0.0155(5) Uani d 1
C C15 0.3743(3) 0.83492(15) 0.70824(11) 0.0189(5) Uani d 1
H H15 0.4309 0.8115 0.741 0.023 Uiso calc 1
C C16 0.5167(3) 0.96678(16) 0.72801(12) 0.0211(6) Uani d 1
H H16A 0.5767 0.93 0.7543 0.025 Uiso calc 1
H H16B 0.4671 1.0059 0.756 0.025 Uiso calc 1
C C17 0.1119(3) 0.94410(15) 0.56359(12) 0.0190(5) Uani d 1
C C18 0.0414(3) 0.97970(15) 0.52266(12) 0.0188(5) Uani d 1
S S1 0.64610(8) 1.02199(4) 0.67558(3) 0.0240(2) Uani d 1
S S2 0.45632(10) 0.64782(4) 0.67156(4) 0.0328(2) Uani d 1

loop_
_atom_site_aniso_label
_atom_site_aniso_U_11
_atom_site_aniso_U_22
_atom_site_aniso_U_33
_atom_site_aniso_U_12
_atom_site_aniso_U_13
_atom_site_aniso_U_23
C1 0.0255(14) 0.0334(16) 0.0228(14) -0.0002(12) 0.0054(12) 0.0026(12)
C2 0.0259(14) 0.0251(14) 0.0185(13) 0.0024(11) 0.0088(11) -0.0026(11)
C3 0.0330(15) 0.0248(14) 0.0181(14) -0.0005(12) 0.0082(12) 0.0037(11)
C4 0.0437(17) 0.0301(15) 0.0135(13) 0.0048(13) 0.0064(12) -0.0001(11)
C5 0.0440(17) 0.0298(16) 0.0207(14) -0.0020(13) 0.0086(13) -0.0119(12)
C6 0.0493(18) 0.0196(14) 0.0204(14) 0.0041(13) 0.0115(13) -0.0041(11)
C7 0.0377(16) 0.0246(14) 0.0191(13) 0.0087(12) 0.0079(12) 0.0033(11)
C8 0.072(2) 0.0209(15) 0.0308(17) 0.0021(15) 0.0123(17) -0.0049(13)
C9 0.0409(16) 0.0160(14) 0.0287(15) -0.0041(12) -0.0035(13) 0.0040(11)
C10 0.0288(14) 0.0144(12) 0.0182(13) -0.0007(11) 0.0017(11) -0.0011(10)
C11 0.0252(13) 0.0170(12) 0.0161(12) -0.0032(11) -0.0015(10) -0.0047(10)
C12 0.0200(12) 0.0194(12) 0.0113(12) 0.0025(10) 0.0010(10) 0.0002(10)
C13 0.0234(13) 0.0129(12) 0.0148(12) 0.0019(10) 0.0037(11) -0.0021(9)
C14 0.0185(12) 0.0157(12) 0.0124(12) 0.0021(10) 0.0021(10) -0.0045(9)
C15 0.0256(13) 0.0186(13) 0.0126(12) 0.0044(10) -0.0004(10) 0.0025(10)
C16 0.0241(13) 0.0239(14) 0.0154(13) -0.0017(11) 0.0006(11) -0.0035(10)
C17 0.0223(13) 0.0197(13) 0.0151(13) -0.0014(11) 0.0030(11) -0.0029(10)
C18 0.0217(13) 0.0190(13) 0.0156(12) -0.0005(10) 0.0006(10) -0.0026(10)
S1 0.0276(4) 0.0220(4) 0.0224(4) -0.0074(3) 0.0002(3) -0.0014(3)
S2 0.0526(5) 0.0131(4) 0.0327(4) 0.0065(3) 0.0014(4) 0.0054(3)

loop_
_atom_type_symbol
_atom_type_description
_atom_type_scat_dispersion_real
_atom_type_scat_dispersion_imag
_atom_type_scat_source
C C 0.0033 0.0016 'International Tables Vol C Tables 4.2.6.8 and 6.1.1.4'
H H 0.0000 0.0000 'International Tables Vol C Tables 4.2.6.8 and 6.1.1.4'
S S 0.1246 0.1234 'International Tables Vol C Tables 4.2.6.8 and 6.1.1.4'

loop_
_geom_angle_atom_site_label_1
_geom_angle_atom_site_label_2
_geom_angle_atom_site_label_3
_geom_angle_site_symmetry_3
_geom_angle
C2 C1 S1 . 115.54(19)
C2 C1 H1A . 108.4
S1 C1 H1A . 108.4
C2 C1 H1B . 108.4
S1 C1 H1B . 108.4
H1A C1 H1B . 107.5
C3 C2 C7 . 118.7(3)
C3 C2 C1 . 121.3(2)
C7 C2 C1 . 120.0(2)
C2 C3 C4 . 120.4(3)
C2 C3 H3 . 119.8
C4 C3 H3 . 119.8
C3 C4 C5 . 120.3(3)
C3 C4 H4 . 119.9
C5 C4 H4 . 119.9
C6 C5 C4 . 120.2(3)
C6 C5 H5 . 119.9
C4 C5 H5 . 119.9
C5 C6 C7 . 118.7(3)
C5 C6 C8 . 119.0(3)
C7 C6 C8 . 122.3(3)
C2 C7 C6 . 121.6(3)
C2 C7 H7 . 119.2
C6 C7 H7 . 119.2
C6 C8 S2 . 118.0(2)
C6 C8 H8B . 107.8
S2 C8 H8B . 107.8
C6 C8 H8A . 107.8
S2 C8 H8A . 107.8
H8B C8 H8A . 107.1
C10 C9 S2 . 112.7(2)
C10 C9 H9A . 109.0
S2 C9 H9A . 109.0
C10 C9 H9B . 109.0
S2 C9 H9B . 109.0
H9A C9 H9B . 107.8
C11 C10 C15 . 118.8(2)
C11 C10 C9 . 120.7(2)
C15 C10 C9 . 120.2(2)
C10 C11 C12 . 120.4(2)
C10 C11 H11 . 119.8
C12 C11 H11 . 119.8
C13 C12 C11 . 119.7(2)
C13 C12 C17 . 119.2(2)
C11 C12 C17 . 121.0(2)
C14 C13 C12 . 120.6(2)
C14 C13 H13 . 119.7
C12 C13 H13 . 119.7
C13 C14 C15 . 118.9(2)
C13 C14 C16 . 120.7(2)
C15 C14 C16 . 120.4(2)
C14 C15 C10 . 121.6(2)
C14 C15 H15 . 119.2
C10 C15 H15 . 119.2
C14 C16 S1 . 114.68(17)
C14 C16 H16A . 108.6
S1 C16 H16A . 108.6
C14 C16 H16B . 108.6
S1 C16 H16B . 108.6
H16A C16 H16B . 107.6
C18 C17 C12 . 176.7(3)
C17 C18 C18 5_576 178.6(3)
C16 S1 C1 . 102.53(13)
C8 S2 C9 . 102.74(15)

loop_
_geom_bond_atom_site_label_1
_geom_bond_atom_site_label_2
_geom_bond_site_symmetry_2
_geom_bond_distance
C1 C2 . 1.517(4)
C1 S1 . 1.828(3)
C1 H1A . 0.97
C1 H1B . 0.97
C2 C3 . 1.389(4)
C2 C7 . 1.391(4)
C3 C4 . 1.390(4)
C3 H3 . 0.93
C4 C5 . 1.391(4)
C4 H4 . 0.93
C5 C6 . 1.390(4)
C5 H5 . 0.93
C6 C7 . 1.397(4)
C6 C8 . 1.522(4)
C7 H7 . 0.93
C8 S2 . 1.818(3)
C8 H8B . 0.97
C8 H8A . 0.97
C9 C10 . 1.510(3)
C9 S2 . 1.820(3)
C9 H9A . 0.97
C9 H9B . 0.97
C10 C11 . 1.386(4)
C10 C15 . 1.397(4)
C11 C12 . 1.406(3)
C11 H11 . 0.93
C12 C13 . 1.390(3)
C12 C17 . 1.434(3)
C13 C14 . 1.390(4)
C13 H13 . 0.93
C14 C15 . 1.392(3)
C14 C16 . 1.511(3)
C15 H15 . 0.93
C16 S1 . 1.817(3)
C16 H16A . 0.97
C16 H16B . 0.97
C17 C18 . 1.207(4)
C18 C18 5_576 1.367(5)

loop_
_geom_torsion_atom_site_label_1
_geom_torsion_atom_site_label_2
_geom_torsion_atom_site_label_3
_geom_torsion_atom_site_label_4
_geom_torsion
S1 C1 C2 C3 69.6(3)
S1 C1 C2 C7 -109.1(3)
C7 C2 C3 C4 3.2(4)
C1 C2 C3 C4 -175.5(2)
C2 C3 C4 C5 0.3(4)
C3 C4 C5 C6 -2.4(4)
C4 C5 C6 C7 0.9(4)
C4 C5 C6 C8 -178.2(3)
C3 C2 C7 C6 -4.8(4)
C1 C2 C7 C6 174.0(2)
C5 C6 C7 C2 2.7(4)
C8 C6 C7 C2 -178.2(3)
C5 C6 C8 S2 -143.7(3)
C7 C6 C8 S2 37.2(4)
S2 C9 C10 C11 118.5(2)
S2 C9 C10 C15 -54.8(3)
C15 C10 C11 C12 0.9(4)
C9 C10 C11 C12 -172.5(2)
C10 C11 C12 C13 0.7(4)
C10 C11 C12 C17 178.1(2)
C11 C12 C13 C14 -0.8(4)
C17 C12 C13 C14 -178.3(2)
C12 C13 C14 C15 -0.7(3)
C12 C13 C14 C16 176.1(2)
C13 C14 C15 C10 2.4(4)
C16 C14 C15 C10 -174.4(2)
C11 C10 C15 C14 -2.5(4)
C9 C10 C15 C14 171.0(2)
C13 C14 C16 S1 -49.5(3)
C15 C14 C16 S1 127.3(2)
C14 C16 S1 C1 -69.7(2)
C2 C1 S1 C16 69.8(2)
C6 C8 S2 C9 74.4(3)
C10 C9 S2 C8 -62.9(2)

_cod_database_fobs_code 1544030
